data_2210718
loop_
_publ_author_name
'Kim, Tae-Jeong'
'Lee, Uk'

_publ_section_title
;<i>cis</i>-(2-Acetylcyclopentanonato-\k^2^<i>O</i>,<i>O</i>')bis(2-pyridylphenyl-\k<i>N</i>)iridium(III)
 dichloromethane solvate
;
_journal_coeditor_code NG2054
_journal_issue 10
_journal_name_full 'Acta Crystallographica Section E'
_journal_page_first m2403
_journal_page_last m2405
_journal_paper_doi 10.1107/S1600536806030017
_journal_volume 62
_journal_year 2006
_chemical_formula_iupac '[Ir (C11 H8 N)2 (C7 H9 O2)], C H2 Cl2'
_chemical_formula_moiety 'C29 H25 Ir N2 O2, C H2 Cl2'
_chemical_formula_sum 'C30 H27 Cl2 Ir N2 O2'
_chemical_formula_weight 710.64
_chemical_name_systematic
;
cis-(2-Acetylcyclopentanonato-\k^2^O,O')bis(2-pyridyl-\kN-phenyl)iridium(III)
dichloromethane solvate
;
_space_group_IT_number 15
_symmetry_cell_setting monoclinic
_symmetry_space_group_name_Hall '-C 2yc'
_symmetry_space_group_name_H-M 'C 1 2/c 1'
_atom_sites_solution_hydrogens geom
_atom_sites_solution_primary direct
_atom_sites_solution_secondary difmap
_audit_creation_method SHELXL97
_cell_angle_alpha 90.00
_cell_angle_beta 96.743(9)
_cell_angle_gamma 90.00
_cell_formula_units_Z 4
_cell_length_a 12.0940(10)
_cell_length_b 14.889(2)
_cell_length_c 15.287(2)
_cell_measurement_reflns_used 32
_cell_measurement_temperature 298(2)
_cell_measurement_theta_max 10.4
_cell_measurement_theta_min 9.5
_cell_volume 2733.7(6)
_computing_cell_refinement STADI4
_computing_data_collection 'STADI4 (Stoe & Cie, 1996)'
_computing_data_reduction 'X-RED (Stoe & Cie, 1996)'
_computing_molecular_graphics 'ORTEP-3 (Farrugia, 1997) and DIAMOND (Brandenburg, 1998)'
_computing_publication_material SHELXL97-2
_computing_structure_refinement 'SHELXL97-2 (Sheldrick, 1997)'
_computing_structure_solution 'SHELXS97-2 (Sheldrick, 1997)'
_diffrn_ambient_temperature 298(2)
_diffrn_measured_fraction_theta_full 0.999
_diffrn_measured_fraction_theta_max 0.999
_diffrn_measurement_device_type 'Stoe Stadi-4'
_diffrn_measurement_method \w-2\q
_diffrn_radiation_monochromator graphite
_diffrn_radiation_source 'fine-focus sealed tube'
_diffrn_radiation_type MoK\a
_diffrn_radiation_wavelength 0.71069
_diffrn_reflns_av_R_equivalents 0.0000
_diffrn_reflns_av_sigmaI/netI 0.0216
_diffrn_reflns_limit_h_max 15
_diffrn_reflns_limit_h_min -15
_diffrn_reflns_limit_k_max 19
_diffrn_reflns_limit_k_min 0
_diffrn_reflns_limit_l_max 19
_diffrn_reflns_limit_l_min 0
_diffrn_reflns_number 3137
_diffrn_reflns_theta_full 27.46
_diffrn_reflns_theta_max 27.46
_diffrn_reflns_theta_min 2.18
_diffrn_standards_decay_% 3.2
_diffrn_standards_interval_time 60
_diffrn_standards_number 3
_exptl_absorpt_coefficient_mu 5.110
_exptl_absorpt_correction_T_max 0.5331
_exptl_absorpt_correction_T_min 0.4312
_exptl_absorpt_correction_type numerical
_exptl_absorpt_process_details '(X-SHAPE; Stoe & Cie, 1996)'
_exptl_crystal_colour yellow
_exptl_crystal_density_diffrn 1.727
_exptl_crystal_density_method 'not measured'
_exptl_crystal_description block
_exptl_crystal_F_000 1392
_exptl_crystal_size_max 0.50
_exptl_crystal_size_mid 0.25
_exptl_crystal_size_min 0.20
_refine_diff_density_max 0.704
_refine_diff_density_min -0.528
_refine_ls_extinction_method none
_refine_ls_goodness_of_fit_ref 1.073
_refine_ls_hydrogen_treatment constr
_refine_ls_matrix_type full
_refine_ls_number_parameters 192
_refine_ls_number_reflns 3137
_refine_ls_number_restraints 52
_refine_ls_restrained_S_all 1.085
_refine_ls_R_factor_all 0.0345
_refine_ls_R_factor_gt 0.0283
_refine_ls_shift/su_max 0.000
_refine_ls_shift/su_mean 0.000
_refine_ls_structure_factor_coef Fsqd
_refine_ls_weighting_details 'calc w=1/[\s^2^(Fo^2^)+(0.0313P)^2^+8.9226P] where P=(Fo^2^+2Fc^2^)/3'
_refine_ls_weighting_scheme calc
_refine_ls_wR_factor_gt 0.0633
_refine_ls_wR_factor_ref 0.0673
_reflns_number_gt 2873
_reflns_number_total 3137
_reflns_threshold_expression I>2\s(I)
_cod_data_source_file ng2054.cif
_cod_data_source_block I
_cod_original_sg_symbol_Hall -c_2yc
_cod_original_sg_symbol_H-M 'C 2/c'
_cod_database_code 2210718
_cod_database_fobs_code 2210718

loop_
_symmetry_equiv_pos_as_xyz
'x, y, z'
'-x, y, -z+1/2'
'x+1/2, y+1/2, z'
'-x+1/2, y+1/2, -z+1/2'
'-x, -y, -z'
'x, -y, z-1/2'
'-x+1/2, -y+1/2, -z'
'x+1/2, -y+1/2, z-1/2'

loop_
_atom_site_type_symbol
_atom_site_label
_atom_site_fract_x
_atom_site_fract_y
_atom_site_fract_z
_atom_site_U_iso_or_equiv
_atom_site_adp_type
_atom_site_calc_flag
_atom_site_refinement_flags
_atom_site_occupancy
_atom_site_disorder_assembly
_atom_site_disorder_group
Ir Ir1 0.5000 0.041705(14) 0.7500 0.03459(8) Uani d S 1 . .
Cl Cl1 0.0917(2) 0.1471(2) 0.8175(2) 0.1550(11) Uani d . 1 . .
N N1 0.3730(3) 0.0338(2) 0.6496(2) 0.0399(7) Uani d . 1 A .
C C1 0.2776(4) 0.0809(3) 0.6458(3) 0.0517(11) Uani d . 1 . .
H H1 0.2687 0.1219 0.6904 0.062 Uiso calc R 1 A .
C C2 0.1925(5) 0.0704(4) 0.5781(4) 0.0620(13) Uani d . 1 A .
H H2 0.1272 0.1035 0.5772 0.074 Uiso calc R 1 . .
C C3 0.2061(5) 0.0103(4) 0.5123(4) 0.0606(13) Uani d . 1 . .
H H3 0.1500 0.0024 0.4658 0.073 Uiso calc R 1 A .
C C4 0.3033(4) -0.0385(3) 0.5153(3) 0.0517(11) Uani d . 1 A .
H H4 0.3132 -0.0793 0.4708 0.062 Uiso calc R 1 . .
C C5 0.3866(4) -0.0264(3) 0.5852(3) 0.0400(9) Uani d . 1 . .
C C6 0.4932(4) -0.0747(3) 0.5984(3) 0.0388(9) Uani d . 1 A .
C C7 0.5259(4) -0.1374(3) 0.5388(3) 0.0498(11) Uani d . 1 . .
H H7 0.4801 -0.1494 0.4869 0.060 Uiso calc R 1 A .
C C8 0.6266(5) -0.1816(3) 0.5568(3) 0.0561(12) Uani d . 1 A .
H H8 0.6478 -0.2245 0.5178 0.067 Uiso calc R 1 . .
C C9 0.6958(4) -0.1618(3) 0.6332(3) 0.0542(12) Uani d . 1 . .
H H9 0.7636 -0.1914 0.6454 0.065 Uiso calc R 1 A .
C C10 0.6639(4) -0.0977(3) 0.6916(3) 0.0468(10) Uani d . 1 A .
H H10 0.7119 -0.0844 0.7421 0.056 Uiso calc R 1 . .
C C11 0.5619(4) -0.0524(3) 0.6769(3) 0.0374(8) Uani d . 1 A .
O O1 0.5641(19) 0.1484(6) 0.6800(15) 0.040(3) Uani d PDU 0.50 A -1
O O2 0.4112(19) 0.1432(7) 0.8213(15) 0.040(3) Uani d PD 0.50 A -1
C C12 0.5497(12) 0.2314(5) 0.6892(9) 0.0456(18) Uani d PDU 0.50 A -1
C C13 0.6028(11) 0.3035(7) 0.6398(8) 0.058(2) Uani d PDU 0.50 A -1
H H13A 0.6812 0.3098 0.6613 0.069 Uiso calc PR 0.50 A -1
H H13B 0.5955 0.2904 0.5772 0.069 Uiso calc PR 0.50 A -1
C C14 0.5404(11) 0.3856(6) 0.6576(8) 0.088(4) Uani d PDU 0.50 A -1
H H14A 0.4778 0.3941 0.6125 0.106 Uiso calc PR 0.50 A -1
H H14B 0.5883 0.4379 0.6585 0.106 Uiso calc PR 0.50 A -1
C C15 0.5011(18) 0.3721(4) 0.7447(11) 0.079(3) Uani d PDU 0.50 A -1
H H15A 0.4313 0.4034 0.7476 0.095 Uiso calc PR 0.50 A -1
H H15B 0.5555 0.3947 0.7911 0.095 Uiso calc PR 0.50 A -1
C C16 0.4856(9) 0.2723(4) 0.7546(8) 0.053(3) Uani d PDU 0.50 A -1
C C17 0.4264(10) 0.2266(6) 0.8103(8) 0.0456(18) Uani d PD 0.50 A -1
C C18 0.3663(10) 0.2824(8) 0.8734(8) 0.058(2) Uani d PD 0.50 A -1
H H18A 0.2928 0.2966 0.8461 0.087 Uiso calc PR 0.50 A -1
H H18B 0.4069 0.3369 0.8874 0.087 Uiso calc PR 0.50 A -1
H H18C 0.3612 0.2488 0.9264 0.087 Uiso calc PR 0.50 A -1
C C19 0.0000 0.2116(7) 0.7500 0.098(3) Uani d S 1 . .
H H19A -0.0414 0.2499 0.7858 0.118 Uiso calc PR 0.50 . .
H H19B 0.0414 0.2499 0.7142 0.118 Uiso calc PR 0.50 . .

loop_
_atom_site_aniso_label
_atom_site_aniso_U_11
_atom_site_aniso_U_22
_atom_site_aniso_U_33
_atom_site_aniso_U_12
_atom_site_aniso_U_13
_atom_site_aniso_U_23
Ir1 0.04410(13) 0.03187(11) 0.02759(11) 0.000 0.00327(8) 0.000
Cl1 0.130(2) 0.174(3) 0.165(3) 0.044(2) 0.0382(19) 0.045(2)
N1 0.0456(18) 0.0395(18) 0.0336(16) 0.0014(15) 0.0006(14) 0.0038(14)
C1 0.053(3) 0.052(3) 0.049(3) 0.009(2) 0.004(2) -0.002(2)
C2 0.052(3) 0.067(3) 0.065(3) 0.011(2) -0.003(2) 0.001(3)
C3 0.059(3) 0.065(3) 0.052(3) 0.003(3) -0.015(2) 0.001(2)
C4 0.064(3) 0.049(2) 0.039(2) -0.001(2) -0.005(2) -0.0028(19)
C5 0.053(2) 0.035(2) 0.0309(19) -0.0063(17) 0.0011(17) 0.0025(15)
C6 0.050(2) 0.0325(18) 0.034(2) -0.0034(17) 0.0070(17) 0.0007(16)
C7 0.067(3) 0.047(2) 0.036(2) -0.003(2) 0.011(2) -0.0063(19)
C8 0.072(3) 0.047(3) 0.054(3) 0.006(2) 0.023(2) -0.009(2)
C9 0.055(3) 0.054(3) 0.056(3) 0.014(2) 0.014(2) 0.001(2)
C10 0.050(2) 0.047(2) 0.043(2) 0.009(2) 0.0042(19) 0.0034(19)
C11 0.048(2) 0.034(2) 0.0307(18) 0.0020(17) 0.0089(16) 0.0043(15)
O1 0.044(8) 0.0399(18) 0.0377(16) -0.001(3) 0.006(4) 0.002(3)
O2 0.044(8) 0.0399(18) 0.0377(16) -0.001(3) 0.006(4) 0.002(3)
C12 0.043(5) 0.041(2) 0.046(2) 0.004(3) -0.020(3) -0.003(5)
C13 0.065(6) 0.036(4) 0.072(4) 0.008(3) 0.006(4) 0.003(3)
C14 0.089(7) 0.061(6) 0.113(8) -0.005(6) 0.007(6) 0.027(6)
C15 0.075(5) 0.045(4) 0.115(7) -0.003(10) -0.001(5) 0.004(9)
C16 0.047(6) 0.043(4) 0.065(5) -0.024(4) -0.006(4) -0.027(5)
C17 0.043(5) 0.041(2) 0.046(2) 0.004(3) -0.020(3) -0.003(5)
C18 0.065(6) 0.036(4) 0.072(4) 0.008(3) 0.006(4) 0.003(3)
C19 0.123(9) 0.066(6) 0.119(9) 0.000 0.065(7) 0.000

loop_
_atom_type_symbol
_atom_type_description
_atom_type_scat_dispersion_real
_atom_type_scat_dispersion_imag
_atom_type_scat_source
C C 0.0033 0.0016 'International Tables Vol C Tables 4.2.6.8 and 6.1.1.4'
H H 0.0000 0.0000 'International Tables Vol C Tables 4.2.6.8 and 6.1.1.4'
N N 0.0061 0.0033 'International Tables Vol C Tables 4.2.6.8 and 6.1.1.4'
O O 0.0106 0.0060 'International Tables Vol C Tables 4.2.6.8 and 6.1.1.4'
Cl Cl 0.1484 0.1585 'International Tables Vol C Tables 4.2.6.8 and 6.1.1.4'
Ir Ir -1.4442 7.9887 'International Tables Vol C Tables 4.2.6.8 and 6.1.1.4'

loop_
_geom_angle_atom_site_label_1
_geom_angle_atom_site_label_2
_geom_angle_atom_site_label_3
_geom_angle_site_symmetry_1
_geom_angle_site_symmetry_3
_geom_angle
C11 Ir1 C11 . 2_656 90.6(2)
C11 Ir1 N1 . . 80.64(16)
C11 Ir1 N1 2_656 . 94.70(15)
C11 Ir1 N1 . 2_656 94.70(15)
C11 Ir1 N1 2_656 2_656 80.64(16)
N1 Ir1 N1 . 2_656 173.42(19)
C11 Ir1 O1 . . 93.5(5)
C11 Ir1 O1 2_656 . 175.8(5)
N1 Ir1 O1 . . 87.2(6)
N1 Ir1 O1 2_656 . 97.8(6)
C11 Ir1 O1 . 2_656 175.8(5)
C11 Ir1 O1 2_656 2_656 93.5(5)
N1 Ir1 O1 . 2_656 97.8(6)
N1 Ir1 O1 2_656 2_656 87.2(6)
O1 Ir1 O1 . 2_656 82.5(9)
C11 Ir1 O2 . . 172.9(5)
C11 Ir1 O2 2_656 . 88.2(4)
N1 Ir1 O2 . . 92.5(6)
N1 Ir1 O2 2_656 . 92.0(6)
O1 Ir1 O2 . . 88.0(2)
O1 Ir1 O2 2_656 . 7.8(9)
C11 Ir1 O2 . 2_656 88.2(4)
C11 Ir1 O2 2_656 2_656 172.9(5)
N1 Ir1 O2 . 2_656 92.0(6)
N1 Ir1 O2 2_656 2_656 92.5(6)
O1 Ir1 O2 . 2_656 7.8(9)
O1 Ir1 O2 2_656 2_656 88.0(2)
O2 Ir1 O2 . 2_656 93.9(7)
C1 N1 C5 . . 119.4(4)
C1 N1 Ir1 . . 124.6(3)
C5 N1 Ir1 . . 116.0(3)
N1 C1 C2 . . 122.2(5)
N1 C1 H1 . . 118.9
C2 C1 H1 . . 118.9
C3 C2 C1 . . 118.8(5)
C3 C2 H2 . . 120.6
C1 C2 H2 . . 120.6
C2 C3 C4 . . 119.7(5)
C2 C3 H3 . . 120.2
C4 C3 H3 . . 120.2
C3 C4 C5 . . 119.7(5)
C3 C4 H4 . . 120.2
C5 C4 H4 . . 120.2
N1 C5 C4 . . 120.3(4)
N1 C5 C6 . . 113.8(4)
C4 C5 C6 . . 125.9(4)
C7 C6 C11 . . 121.9(4)
C7 C6 C5 . . 123.4(4)
C11 C6 C5 . . 114.8(4)
C8 C7 C6 . . 120.0(4)
C8 C7 H7 . . 120.0
C6 C7 H7 . . 120.0
C7 C8 C9 . . 119.8(4)
C7 C8 H8 . . 120.1
C9 C8 H8 . . 120.1
C8 C9 C10 . . 120.0(4)
C8 C9 H9 . . 120.0
C10 C9 H9 . . 120.0
C9 C10 C11 . . 122.2(4)
C9 C10 H10 . . 118.9
C11 C10 H10 . . 118.9
C10 C11 C6 . . 116.2(4)
C10 C11 Ir1 . . 129.1(3)
C6 C11 Ir1 . . 114.7(3)
C12 O1 Ir1 . . 128.2(17)
C17 O2 Ir1 . . 121.0(16)
O1 C12 C16 . . 125.1(15)
O1 C12 C13 . . 125.0(15)
C16 C12 C13 . . 109.7(5)
C14 C13 C12 . . 103.9(6)
C14 C13 H13A . . 111.0
C12 C13 H13A . . 111.0
C14 C13 H13B . . 111.0
C12 C13 H13B . . 111.0
H13A C13 H13B . . 109.0
C13 C14 C15 . . 106.2(6)
C13 C14 H14A . . 110.5
C15 C14 H14A . . 110.5
C13 C14 H14B . . 110.5
C15 C14 H14B . . 110.5
H14A C14 H14B . . 108.7
C14 C15 C16 . . 106.4(6)
C14 C15 H15A . . 110.5
C16 C15 H15A . . 110.5
C14 C15 H15B . . 110.5
C16 C15 H15B . . 110.5
H15A C15 H15B . . 108.6
C17 C16 C12 . . 125.3(6)
C17 C16 C15 . . 129.7(8)
C12 C16 C15 . . 105.0(6)
O2 C17 C16 . . 132.0(15)
O2 C17 C18 . . 111.2(15)
C16 C17 C18 . . 116.7(8)
Cl1 C19 Cl1 2_556 . 112.0(6)
Cl1 C19 H19A 2_556 . 109.2
Cl1 C19 H19A . . 109.2
Cl1 C19 H19B 2_556 . 109.2
Cl1 C19 H19B . . 109.2
H19A C19 H19B . . 107.9

loop_
_geom_bond_atom_site_label_1
_geom_bond_atom_site_label_2
_geom_bond_site_symmetry_2
_geom_bond_distance
_geom_bond_publ_flag
Ir1 C11 . 1.992(4) yes
Ir1 C11 2_656 1.992(4) ?
Ir1 N1 . 2.044(3) yes
Ir1 N1 2_656 2.044(3) ?
Ir1 O1 . 2.11(2) yes
Ir1 O1 2_656 2.11(2) ?
Ir1 O2 . 2.21(2) yes
Ir1 O2 2_656 2.21(2) ?
Cl1 C19 . 1.717(6) ?
N1 C1 . 1.345(6) ?
N1 C5 . 1.355(5) ?
C1 C2 . 1.380(7) ?
C1 H1 . 0.9300 ?
C2 C3 . 1.371(8) ?
C2 H2 . 0.9300 ?
C3 C4 . 1.377(7) ?
C3 H3 . 0.9300 ?
C4 C5 . 1.392(6) ?
C4 H4 . 0.9300 ?
C5 C6 . 1.470(6) ?
C6 C7 . 1.393(6) ?
C6 C11 . 1.417(6) ?
C7 C8 . 1.384(7) ?
C7 H7 . 0.9300 ?
C8 C9 . 1.386(7) ?
C8 H8 . 0.9300 ?
C9 C10 . 1.394(6) ?
C9 H9 . 0.9300 ?
C10 C11 . 1.400(6) ?
C10 H10 . 0.9300 ?
O1 C12 . 1.258(7) yes
O2 C17 . 1.269(8) yes
C12 C16 . 1.468(8) yes
C12 C13 . 1.500(9) yes
C13 C14 . 1.478(8) yes
C13 H13A . 0.9700 ?
C13 H13B . 0.9700 ?
C14 C15 . 1.479(9) yes
C14 H14A . 0.9700 ?
C14 H14B . 0.9700 ?
C15 C16 . 1.507(7) yes
C15 H15A . 0.9700 ?
C15 H15B . 0.9700 ?
C16 C17 . 1.358(8) yes
C17 C18 . 1.521(9) ?
C18 H18A . 0.9600 ?
C18 H18B . 0.9600 ?
C18 H18C . 0.9600 ?
C19 Cl1 2_556 1.717(6) ?
C19 H19A . 0.9700 ?
C19 H19B . 0.9700 ?

loop_
_geom_torsion_atom_site_label_1
_geom_torsion_atom_site_label_2
_geom_torsion_atom_site_label_3
_geom_torsion_atom_site_label_4
_geom_torsion_site_symmetry_1
_geom_torsion
C11 Ir1 N1 C1 . 177.5(4)
C11 Ir1 N1 C1 2_656 87.7(4)
O1 Ir1 N1 C1 . -88.5(6)
O1 Ir1 N1 C1 2_656 -6.5(6)
O2 Ir1 N1 C1 . -0.6(5)
O2 Ir1 N1 C1 2_656 -94.7(5)
C11 Ir1 N1 C5 . 0.4(3)
C11 Ir1 N1 C5 2_656 -89.5(3)
O1 Ir1 N1 C5 . 94.4(5)
O1 Ir1 N1 C5 2_656 176.4(5)
O2 Ir1 N1 C5 . -177.8(5)
O2 Ir1 N1 C5 2_656 88.2(5)
C5 N1 C1 C2 . -0.3(7)
Ir1 N1 C1 C2 . -177.4(4)
N1 C1 C2 C3 . -0.4(9)
C1 C2 C3 C4 . 0.4(9)
C2 C3 C4 C5 . 0.1(8)
C1 N1 C5 C4 . 0.8(6)
Ir1 N1 C5 C4 . 178.2(3)
C1 N1 C5 C6 . -178.6(4)
Ir1 N1 C5 C6 . -1.2(4)
C3 C4 C5 N1 . -0.8(7)
C3 C4 C5 C6 . 178.6(5)
N1 C5 C6 C7 . -177.8(4)
C4 C5 C6 C7 . 2.9(7)
N1 C5 C6 C11 . 1.8(5)
C4 C5 C6 C11 . -177.6(4)
C11 C6 C7 C8 . 1.9(7)
C5 C6 C7 C8 . -178.6(4)
C6 C7 C8 C9 . -1.6(7)
C7 C8 C9 C10 . 0.1(8)
C8 C9 C10 C11 . 1.1(7)
C9 C10 C11 C6 . -0.8(6)
C9 C10 C11 Ir1 . -179.4(3)
C7 C6 C11 C10 . -0.7(6)
C5 C6 C11 C10 . 179.7(4)
C7 C6 C11 Ir1 . 178.1(3)
C5 C6 C11 Ir1 . -1.5(5)
C11 Ir1 C11 C10 2_656 -86.1(4)
N1 Ir1 C11 C10 . 179.3(4)
N1 Ir1 C11 C10 2_656 -5.4(4)
O1 Ir1 C11 C10 . 92.7(7)
O2 Ir1 C11 C10 2_656 86.9(7)
C11 Ir1 C11 C6 2_656 95.3(3)
N1 Ir1 C11 C6 . 0.6(3)
N1 Ir1 C11 C6 2_656 176.0(3)
O1 Ir1 C11 C6 . -85.9(6)
O2 Ir1 C11 C6 2_656 -91.7(6)
C11 Ir1 O1 C12 . 175.5(14)
N1 Ir1 O1 C12 . 95.1(15)
N1 Ir1 O1 C12 2_656 -89.3(15)
O1 Ir1 O1 C12 2_656 -3.2(9)
O2 Ir1 O1 C12 . 2.4(19)
O2 Ir1 O1 C12 2_656 -137(9)
C11 Ir1 O2 C17 2_656 172.6(11)
N1 Ir1 O2 C17 . -92.8(11)
N1 Ir1 O2 C17 2_656 92.0(11)
O1 Ir1 O2 C17 . -5.7(16)
O1 Ir1 O2 C17 2_656 40(7)
O2 Ir1 O2 C17 2_656 -0.7(7)
Ir1 O1 C12 C16 . 1.9(17)
Ir1 O1 C12 C13 . 176.8(14)
O1 C12 C13 C14 . 167.0(12)
C16 C12 C13 C14 . -17.4(12)
C12 C13 C14 C15 . 28.5(16)
C13 C14 C15 C16 . -29.5(16)
O1 C12 C16 C17 . -4.9(9)
C13 C12 C16 C17 . 179.6(8)
O1 C12 C16 C15 . 175.3(8)
C13 C12 C16 C15 . -0.3(9)
C14 C15 C16 C17 . -161.8(12)
C14 C15 C16 C12 . 18.1(12)
Ir1 O2 C17 C16 . 5.5(13)
Ir1 O2 C17 C18 . -173.9(12)
C12 C16 C17 O2 . 0.4(7)
C15 C16 C17 O2 . -179.8(4)
C12 C16 C17 C18 . 179.8(3)
C15 C16 C17 C18 . -0.4(5)
